data_4507731
loop_
_publ_author_name
'Chen, Kai-Jie'
'Lin, Rui-Biao'
'Liao, Pei-Qin'
'He, Chun-Ting'
'Lin, Jian-Bin'
'Xue, Wei'
'Zhang, Yue-Biao'
'Zhang, Jie-Peng'
'Chen, Xiao-Ming'

_publ_section_title
;
 New Zn-Aminotriazolate-Dicarboxylate Frameworks: Synthesis, Structures,
 and Adsorption Properties
;
_journal_issue 5
_journal_name_full 'Crystal Growth &amp; Design'
_journal_page_first 2118
_journal_paper_doi 10.1021/cg400183s
_journal_volume 13
_journal_year 2013
_chemical_formula_sum 'C18 H14 N8 O5 Zn2'
_chemical_formula_weight 553.11
_chemical_name_systematic
; 
 ? 
;
_space_group_IT_number 14
_symmetry_cell_setting monoclinic
_symmetry_space_group_name_Hall '-P 2ybc'
_symmetry_space_group_name_H-M 'P 1 21/c 1'
_atom_sites_solution_hydrogens geom
_atom_sites_solution_primary direct
_atom_sites_solution_secondary difmap
_audit_creation_method SHELXL-97
_cell_angle_alpha 90.00
_cell_angle_beta 92.4829(18)
_cell_angle_gamma 90.00
_cell_formula_units_Z 4
_cell_length_a 17.2330(8)
_cell_length_b 13.8250(6)
_cell_length_c 12.1786(7)
_cell_measurement_temperature 298(2)
_cell_volume 2898.8(2)
_computing_structure_refinement 'SHELXL-97 (Sheldrick, 1997)'
_computing_structure_solution 'SHELXS-97 (Sheldrick, 1990)'
_diffrn_ambient_temperature 298(2)
_diffrn_measured_fraction_theta_full 0.987
_diffrn_measured_fraction_theta_max 0.987
_diffrn_measurement_device_type ccd
_diffrn_measurement_method '/w scan'
_diffrn_radiation_monochromator graphite
_diffrn_radiation_source 'fine-focus sealed tube'
_diffrn_radiation_type MoK\a
_diffrn_radiation_wavelength 0.71073
_diffrn_reflns_av_R_equivalents 0.0705
_diffrn_reflns_av_sigmaI/netI 0.0865
_diffrn_reflns_limit_h_max 19
_diffrn_reflns_limit_h_min -21
_diffrn_reflns_limit_k_max 17
_diffrn_reflns_limit_k_min -16
_diffrn_reflns_limit_l_max 14
_diffrn_reflns_limit_l_min -14
_diffrn_reflns_number 16262
_diffrn_reflns_theta_full 26.00
_diffrn_reflns_theta_max 26.00
_diffrn_reflns_theta_min 3.18
_exptl_absorpt_coefficient_mu 1.691
_exptl_absorpt_correction_T_max 0.9670
_exptl_absorpt_correction_T_min 0.9202
_exptl_absorpt_correction_type multi-scan
_exptl_absorpt_process_details sadabs
_exptl_crystal_colour colourless
_exptl_crystal_density_diffrn 1.267
_exptl_crystal_density_method 'not measured'
_exptl_crystal_description plate
_exptl_crystal_F_000 1112
_exptl_crystal_size_max 0.05
_exptl_crystal_size_mid 0.02
_exptl_crystal_size_min 0.02
_platon_squeeze_details
;
;
_refine_diff_density_max 0.766
_refine_diff_density_min -0.836
_refine_diff_density_rms 0.123
_refine_ls_extinction_method none
_refine_ls_goodness_of_fit_ref 1.086
_refine_ls_hydrogen_treatment constr
_refine_ls_matrix_type full
_refine_ls_number_parameters 298
_refine_ls_number_reflns 5624
_refine_ls_number_restraints 0
_refine_ls_restrained_S_all 1.086
_refine_ls_R_factor_all 0.1218
_refine_ls_R_factor_gt 0.0570
_refine_ls_shift/su_max 0.000
_refine_ls_shift/su_mean 0.000
_refine_ls_structure_factor_coef Fsqd
_refine_ls_weighting_details 'calc w=1/[\s^2^(Fo^2^)+(0.1000P)^2^+0.0000P] where P=(Fo^2^+2Fc^2^)/3'
_refine_ls_weighting_scheme calc
_refine_ls_wR_factor_gt 0.1521
_refine_ls_wR_factor_ref 0.2042
_reflns_number_gt 2913
_reflns_number_total 5624
_reflns_threshold_expression >2sigma(I)
_cod_data_source_file cg400183s_si_002.cif
_cod_data_source_block 3g_Squeeze
_cod_original_cell_volume 2898.8(3)
_cod_original_sg_symbol_H-M P21/c
_cod_database_code 4507731

loop_
_symmetry_equiv_pos_as_xyz
'x, y, z'
'-x, y+1/2, -z+1/2'
'-x, -y, -z'
'x, -y-1/2, z-1/2'

loop_
_atom_site_label
_atom_site_type_symbol
_atom_site_fract_x
_atom_site_fract_y
_atom_site_fract_z
_atom_site_U_iso_or_equiv
_atom_site_adp_type
_atom_site_occupancy
_atom_site_symmetry_multiplicity
_atom_site_calc_flag
_atom_site_refinement_flags
Zn1 Zn 0.09840(4) 0.52485(5) 0.56046(7) 0.0469(3) Uani 1 1 d .
Zn2 Zn 0.07323(5) 0.09713(5) 0.53703(7) 0.0475(3) Uani 1 1 d .
C1 C 0.0972(4) 0.3111(4) 0.5172(6) 0.0508(18) Uani 1 1 d .
H1A H 0.1504 0.3034 0.5299 0.061 Uiso 1 1 calc R
C2 C -0.0227(4) 0.2803(5) 0.4909(7) 0.0559(19) Uani 1 1 d .
C3 C 0.1103(4) 0.4646(5) 0.8060(6) 0.0557(19) Uani 1 1 d .
C4 C 0.0207(4) 0.5684(5) 0.7693(6) 0.060(2) Uani 1 1 d .
H4A H -0.0112 0.6127 0.7316 0.072 Uiso 1 1 calc R
C5 C 0.2490(4) 0.5400(5) 0.5587(7) 0.0574(19) Uani 1 1 d .
C6 C 0.3295(4) 0.5827(5) 0.5540(7) 0.062(2) Uani 1 1 d .
C7 C 0.3420(5) 0.6678(6) 0.5000(9) 0.098(4) Uani 1 1 d .
H7A H 0.3008 0.6989 0.4631 0.118 Uiso 1 1 calc R
C8 C 0.4160(5) 0.7079(7) 0.5000(9) 0.098(3) Uani 1 1 d .
H8A H 0.4244 0.7643 0.4607 0.118 Uiso 1 1 calc R
C9 C 0.4762(5) 0.6648(6) 0.5575(7) 0.067(2) Uani 1 1 d .
C10 C 0.4642(5) 0.5778(6) 0.6081(8) 0.077(3) Uani 1 1 d .
H10A H 0.5056 0.5455 0.6429 0.093 Uiso 1 1 calc R
C11 C 0.3924(5) 0.5392(6) 0.6073(7) 0.071(2) Uani 1 1 d .
H11A H 0.3850 0.4812 0.6441 0.086 Uiso 1 1 calc R
C12 C 0.6037(5) 0.6900(6) 0.6353(7) 0.069(2) Uani 1 1 d .
C13 C 0.5905(5) 0.7129(8) 0.7439(8) 0.091(3) Uani 1 1 d .
H13A H 0.5436 0.7402 0.7626 0.109 Uiso 1 1 calc R
C14 C 0.6482(5) 0.6945(6) 0.8240(8) 0.081(3) Uani 1 1 d .
H17A H 0.6393 0.7083 0.8971 0.097 Uiso 1 1 calc R
C15 C 0.7201(4) 0.6552(5) 0.7964(7) 0.0595(19) Uani 1 1 d .
C16 C 0.7318(4) 0.6385(5) 0.6843(7) 0.064(2) Uani 1 1 d .
H15A H 0.7796 0.6154 0.6631 0.076 Uiso 1 1 calc R
C17 C 0.6741(4) 0.6558(6) 0.6062(7) 0.065(2) Uani 1 1 d .
H14A H 0.6830 0.6443 0.5326 0.078 Uiso 1 1 calc R
C18 C 0.7814(4) 0.6344(5) 0.8827(8) 0.059(2) Uani 1 1 d .
N1 N 0.0808(3) 0.5208(4) 0.7228(5) 0.0522(15) Uani 1 1 d .
N2 N 0.0719(3) 0.4776(3) 0.8999(5) 0.0541(15) Uani 1 1 d .
N3 N 0.0128(3) 0.5448(4) 0.8730(5) 0.0538(15) Uani 1 1 d .
N4 N 0.1689(4) 0.4021(5) 0.7973(6) 0.080(2) Uani 1 1 d .
H4B H 0.1907 0.3953 0.7356 0.096 Uiso 1 1 calc R
H4C H 0.1848 0.3687 0.8534 0.096 Uiso 1 1 calc R
N5 N -0.0171(3) 0.3771(4) 0.4892(5) 0.0525(15) Uani 1 1 d .
N6 N 0.0473(3) 0.2373(4) 0.5082(5) 0.0514(15) Uani 1 1 d .
N7 N 0.0626(3) 0.3965(3) 0.5059(5) 0.0426(13) Uani 1 1 d .
N8 N -0.0917(4) 0.2318(5) 0.4773(8) 0.104(3) Uani 1 1 d .
H8B H -0.1344 0.2635 0.4671 0.125 Uiso 1 1 calc R
H8C H -0.0924 0.1696 0.4789 0.125 Uiso 1 1 calc R
O1 O 0.5475(3) 0.7113(5) 0.5535(5) 0.0884(19) Uani 1 1 d .
O2 O 0.7720(4) 0.6528(4) 0.9801(5) 0.0805(17) Uani 1 1 d .
O3 O 0.8462(3) 0.5988(4) 0.8470(5) 0.0713(15) Uani 1 1 d .
O4 O 0.2386(3) 0.4587(4) 0.5963(5) 0.0728(16) Uani 1 1 d .
O5 O 0.1933(3) 0.5924(4) 0.5185(5) 0.0782(17) Uani 1 1 d .

loop_
_atom_site_aniso_label
_atom_site_aniso_U_11
_atom_site_aniso_U_22
_atom_site_aniso_U_33
_atom_site_aniso_U_23
_atom_site_aniso_U_13
_atom_site_aniso_U_12
Zn1 0.0374(4) 0.0440(4) 0.0586(5) 0.0004(4) -0.0051(4) -0.0005(3)
Zn2 0.0417(5) 0.0426(4) 0.0579(5) 0.0007(4) -0.0025(4) -0.0042(3)
C1 0.030(4) 0.048(4) 0.075(5) -0.002(3) 0.006(4) 0.007(3)
C2 0.039(4) 0.052(4) 0.075(5) 0.009(4) -0.009(4) -0.002(3)
C3 0.054(5) 0.062(4) 0.052(4) -0.002(4) 0.009(4) 0.012(4)
C4 0.061(5) 0.060(4) 0.059(5) -0.005(4) 0.003(4) 0.016(4)
C5 0.041(4) 0.066(5) 0.065(5) -0.008(4) -0.005(4) -0.002(4)
C6 0.028(4) 0.074(5) 0.085(6) 0.010(4) -0.002(4) 0.000(3)
C7 0.031(4) 0.099(6) 0.162(10) 0.057(7) -0.027(6) -0.015(4)
C8 0.057(6) 0.110(7) 0.126(9) 0.060(7) -0.014(6) -0.018(5)
C9 0.040(4) 0.096(6) 0.064(5) 0.019(5) -0.003(4) -0.001(4)
C10 0.041(5) 0.097(6) 0.092(7) 0.022(5) -0.010(5) 0.005(4)
C11 0.047(5) 0.080(5) 0.087(6) 0.015(5) -0.002(5) -0.002(4)
C12 0.046(5) 0.095(6) 0.066(6) 0.012(5) -0.007(5) -0.015(4)
C13 0.026(4) 0.154(9) 0.091(8) -0.006(7) -0.009(5) 0.011(5)
C14 0.057(6) 0.119(7) 0.067(6) -0.023(5) 0.001(5) 0.017(5)
C15 0.034(4) 0.070(4) 0.073(6) -0.002(4) -0.003(4) 0.000(3)
C16 0.041(4) 0.077(5) 0.071(6) 0.000(4) -0.007(4) 0.005(4)
C17 0.041(5) 0.090(5) 0.063(5) 0.005(4) -0.006(4) -0.007(4)
C18 0.042(4) 0.052(4) 0.083(6) 0.004(4) -0.012(4) -0.004(3)
N1 0.049(4) 0.057(3) 0.050(4) 0.003(3) -0.005(3) 0.019(3)
N2 0.048(4) 0.043(3) 0.070(4) 0.003(3) -0.007(3) 0.015(3)
N3 0.052(4) 0.051(3) 0.057(4) -0.002(3) -0.003(3) -0.002(3)
N4 0.077(5) 0.096(5) 0.067(4) 0.017(4) 0.012(4) 0.055(4)
N5 0.052(4) 0.041(3) 0.064(4) 0.001(3) -0.006(3) -0.007(3)
N6 0.036(3) 0.043(3) 0.075(4) 0.010(3) -0.007(3) -0.008(2)
N7 0.025(3) 0.047(3) 0.055(4) 0.004(3) 0.001(3) -0.002(2)
N8 0.043(4) 0.054(4) 0.213(10) 0.016(5) -0.032(5) -0.011(3)
O1 0.031(3) 0.141(5) 0.091(4) 0.043(4) -0.017(3) -0.027(3)
O2 0.082(5) 0.094(4) 0.063(4) -0.003(3) -0.022(3) 0.002(3)
O3 0.052(3) 0.079(3) 0.080(4) -0.001(3) -0.018(3) 0.005(3)
O4 0.056(3) 0.074(3) 0.090(4) 0.003(3) 0.013(3) -0.008(3)
O5 0.041(3) 0.075(3) 0.118(5) 0.009(3) -0.001(3) -0.003(3)

loop_
_atom_type_symbol
_atom_type_description
_atom_type_scat_dispersion_real
_atom_type_scat_dispersion_imag
_atom_type_scat_source
C C 0.0033 0.0016 'International Tables Vol C Tables 4.2.6.8 and 6.1.1.4'
H H 0.0000 0.0000 'International Tables Vol C Tables 4.2.6.8 and 6.1.1.4'
N N 0.0061 0.0033 'International Tables Vol C Tables 4.2.6.8 and 6.1.1.4'
O O 0.0106 0.0060 'International Tables Vol C Tables 4.2.6.8 and 6.1.1.4'
Zn Zn 0.2839 1.4301 'International Tables Vol C Tables 4.2.6.8 and 6.1.1.4'

loop_
_geom_angle_atom_site_label_1
_geom_angle_atom_site_label_2
_geom_angle_atom_site_label_3
_geom_angle
_geom_angle_site_symmetry_1
_geom_angle_site_symmetry_3
O5 Zn1 N7 125.9(2) . .
O5 Zn1 N1 115.5(3) . .
N7 Zn1 N1 104.2(2) . .
O5 Zn1 N5 100.2(2) . 3_566
N7 Zn1 N5 107.4(2) . 3_566
N1 Zn1 N5 100.4(2) . 3_566
O3 Zn2 N2 127.4(2) 2_646 4_565
O3 Zn2 N3 97.4(2) 2_646 2_546
N2 Zn2 N3 106.9(2) 4_565 2_546
O3 Zn2 N6 105.2(2) 2_646 .
N2 Zn2 N6 111.3(2) 4_565 .
N3 Zn2 N6 106.1(2) 2_546 .
N7 C1 N6 112.8(6) . .
N7 C1 H1A 123.6 . .
N6 C1 H1A 123.6 . .
N5 C2 N6 112.1(6) . .
N5 C2 N8 123.3(7) . .
N6 C2 N8 124.6(6) . .
N4 C3 N1 124.8(6) . .
N4 C3 N2 123.3(7) . .
N1 C3 N2 111.9(6) . .
N3 C4 N1 112.9(7) . .
N3 C4 H4A 123.6 . .
N1 C4 H4A 123.6 . .
O4 C5 O5 122.6(7) . .
O4 C5 C6 121.4(7) . .
O5 C5 C6 116.0(7) . .
C7 C6 C11 117.7(7) . .
C7 C6 C5 121.2(7) . .
C11 C6 C5 121.1(7) . .
C6 C7 C8 120.4(8) . .
C6 C7 H7A 119.8 . .
C8 C7 H7A 119.8 . .
C9 C8 C7 120.2(8) . .
C9 C8 H8A 119.9 . .
C7 C8 H8A 119.9 . .
C8 C9 C10 119.2(8) . .
C8 C9 O1 115.8(7) . .
C10 C9 O1 124.9(8) . .
C11 C10 C9 120.1(8) . .
C11 C10 H10A 120.0 . .
C9 C10 H10A 120.0 . .
C10 C11 C6 122.2(8) . .
C10 C11 H11A 118.9 . .
C6 C11 H11A 118.9 . .
C17 C12 C13 120.7(9) . .
C17 C12 O1 119.2(8) . .
C13 C12 O1 119.8(8) . .
C14 C13 C12 119.1(8) . .
C14 C13 H13A 120.4 . .
C12 C13 H13A 120.4 . .
C13 C14 C15 121.0(8) . .
C13 C14 H17A 119.5 . .
C15 C14 H17A 119.5 . .
C14 C15 C16 117.4(8) . .
C14 C15 C18 120.8(8) . .
C16 C15 C18 121.8(7) . .
C17 C16 C15 121.0(7) . .
C17 C16 H15A 119.5 . .
C15 C16 H15A 119.5 . .
C12 C17 C16 120.6(8) . .
C12 C17 H14A 119.7 . .
C16 C17 H14A 119.7 . .
O2 C18 O3 123.1(8) . .
O2 C18 C15 121.6(7) . .
O3 C18 C15 115.3(7) . .
C3 N1 C4 103.4(6) . .
C3 N1 Zn1 132.9(4) . .
C4 N1 Zn1 122.8(5) . .
C3 N2 N3 105.4(6) . .
C3 N2 Zn2 131.2(4) . 4_566
N3 N2 Zn2 121.8(4) . 4_566
C4 N3 N2 106.4(5) . .
C4 N3 Zn2 122.8(5) . 2_556
N2 N3 Zn2 130.8(5) . 2_556
C3 N4 H4B 120.0 . .
C3 N4 H4C 120.0 . .
H4B N4 H4C 120.0 . .
C2 N5 N7 105.0(5) . .
C2 N5 Zn1 128.6(5) . 3_566
N7 N5 Zn1 125.1(4) . 3_566
C1 N6 C2 104.1(5) . .
C1 N6 Zn2 125.7(5) . .
C2 N6 Zn2 129.7(4) . .
C1 N7 N5 106.0(5) . .
C1 N7 Zn1 129.1(5) . .
N5 N7 Zn1 120.4(4) . .
C2 N8 H8B 120.0 . .
C2 N8 H8C 120.0 . .
H8B N8 H8C 120.0 . .
C12 O1 C9 117.8(6) . .
C18 O3 Zn2 110.9(5) . 2_656
C5 O5 Zn1 104.4(5) . .

loop_
_geom_bond_atom_site_label_1
_geom_bond_atom_site_label_2
_geom_bond_distance
_geom_bond_site_symmetry_2
Zn1 O5 1.969(5) .
Zn1 N7 1.984(5) .
Zn1 N1 2.013(6) .
Zn1 N5 2.023(6) 3_566
Zn2 O3 1.937(6) 2_646
Zn2 N2 1.963(6) 4_565
Zn2 N3 2.015(5) 2_546
Zn2 N6 2.016(5) .
C1 N7 1.326(7) .
C1 N6 1.335(8) .
C1 H1A 0.9300 .
C2 N5 1.341(8) .
C2 N6 1.353(9) .
C2 N8 1.370(9) .
C3 N4 1.337(8) .
C3 N1 1.358(9) .
C3 N2 1.358(8) .
C4 N3 1.318(9) .
C4 N1 1.370(8) .
C4 H4A 0.9300 .
C5 O4 1.230(8) .
C5 O5 1.284(9) .
C5 C6 1.511(10) .
C6 C7 1.369(10) .
C6 C11 1.376(11) .
C7 C8 1.390(11) .
C7 H7A 0.9300 .
C8 C9 1.363(12) .
C8 H8A 0.9300 .
C9 C10 1.371(10) .
C9 O1 1.390(9) .
C10 C11 1.347(11) .
C10 H10A 0.9300 .
C11 H11A 0.9300 .
C12 C17 1.364(11) .
C12 C13 1.388(12) .
C12 O1 1.389(10) .
C13 C14 1.386(13) .
C13 H13A 0.9300 .
C14 C15 1.406(10) .
C14 H17A 0.9300 .
C15 C16 1.408(11) .
C15 C18 1.485(11) .
C16 C17 1.367(11) .
C16 H15A 0.9300 .
C17 H14A 0.9300 .
C18 O2 1.230(9) .
C18 O3 1.312(8) .
N2 N3 1.406(8) .
N2 Zn2 1.963(6) 4_566
N3 Zn2 2.015(5) 2_556
N4 H4B 0.8600 .
N4 H4C 0.8600 .
N5 N7 1.406(7) .
N5 Zn1 2.023(6) 3_566
N8 H8B 0.8600 .
N8 H8C 0.8600 .
O3 Zn2 1.937(6) 2_656

loop_
_platon_squeeze_void_nr
_platon_squeeze_void_average_x
_platon_squeeze_void_average_y
_platon_squeeze_void_average_z
_platon_squeeze_void_volume
_platon_squeeze_void_count_electrons
_platon_squeeze_void_content
1 0.500 0.382 -0.018 1038 150 ' '
